data_4338492
loop_
_publ_author_name
'Han, Yulun'
'Lin, Cuikun'
'Meng, Qingguo'
'Dai, Fengrong'
'Sykes, Andrew G.'
'Berry, Mary T.'
'May, P. Stanley'

_publ_section_title
;
 (BMI)3LnCl6 Crystals as Models for the Coordination Environment of LnCl3
 (Ln = Sm, Eu, Dy, Er, Yb) in 1-Butyl-3-methylimidazolium Chloride
 Ionic-Liquid Solution.
;
_journal_issue 11
_journal_name_full 'Inorganic chemistry'
_journal_page_first 5494
_journal_page_last 5501
_journal_paper_doi 10.1021/ic500101x
_journal_volume 53
_journal_year 2014
_chemical_formula_sum 'C24 H45 Cl6 Er N6'
_chemical_formula_weight 797.62
_chemical_name_systematic
;
 ?
;
_space_group_IT_number 14
_symmetry_cell_setting monoclinic
_symmetry_space_group_name_Hall '-P 2ybc'
_symmetry_space_group_name_H-M 'P 1 21/c 1'
_atom_sites_solution_hydrogens geom
_atom_sites_solution_primary direct
_atom_sites_solution_secondary difmap
_audit_creation_method SHELXL-97
_cell_angle_alpha 90.00
_cell_angle_beta 91.7050(10)
_cell_angle_gamma 90.00
_cell_formula_units_Z 4
_cell_length_a 9.6836(5)
_cell_length_b 10.4703(5)
_cell_length_c 33.3360(17)
_cell_measurement_reflns_used 9888
_cell_measurement_temperature 100(2)
_cell_measurement_theta_max 25.44
_cell_measurement_theta_min 2.21
_cell_volume 3378.4(3)
_computing_cell_refinement 'Bruker SMART'
_computing_data_collection 'Bruker SMART'
_computing_data_reduction 'Bruker SAINT'
_computing_molecular_graphics 'Bruker SHELXTL'
_computing_publication_material 'Bruker SHELXTL'
_computing_structure_refinement 'Bruker SHELXTL'
_computing_structure_solution 'Bruker SHELXTL'
_diffrn_ambient_temperature 100(2)
_diffrn_measured_fraction_theta_full 0.998
_diffrn_measured_fraction_theta_max 0.998
_diffrn_measurement_device_type 'CCD area detector'
_diffrn_measurement_method 'phi and omega scans'
_diffrn_radiation_monochromator graphite
_diffrn_radiation_source 'fine-focus sealed tube'
_diffrn_radiation_type MoK\a
_diffrn_radiation_wavelength 0.71073
_diffrn_reflns_av_R_equivalents 0.0208
_diffrn_reflns_av_sigmaI/netI 0.0140
_diffrn_reflns_limit_h_max 11
_diffrn_reflns_limit_h_min -11
_diffrn_reflns_limit_k_max 12
_diffrn_reflns_limit_k_min -12
_diffrn_reflns_limit_l_max 40
_diffrn_reflns_limit_l_min -40
_diffrn_reflns_number 33375
_diffrn_reflns_theta_full 25.44
_diffrn_reflns_theta_max 25.44
_diffrn_reflns_theta_min 2.04
_exptl_absorpt_coefficient_mu 2.982
_exptl_absorpt_correction_T_max 0.6632
_exptl_absorpt_correction_T_min 0.3171
_exptl_absorpt_correction_type multi-scan
_exptl_absorpt_process_details SADABS
_exptl_crystal_colour translucent
_exptl_crystal_density_diffrn 1.568
_exptl_crystal_density_meas ?
_exptl_crystal_density_method 'not measured'
_exptl_crystal_description block
_exptl_crystal_F_000 1604
_exptl_crystal_size_max 0.50
_exptl_crystal_size_mid 0.15
_exptl_crystal_size_min 0.15
_refine_diff_density_max 0.711
_refine_diff_density_min -0.640
_refine_diff_density_rms 0.065
_refine_ls_extinction_method none
_refine_ls_goodness_of_fit_ref 1.069
_refine_ls_hydrogen_treatment constr
_refine_ls_matrix_type full
_refine_ls_number_parameters 364
_refine_ls_number_reflns 6255
_refine_ls_number_restraints 12
_refine_ls_restrained_S_all 1.080
_refine_ls_R_factor_all 0.0195
_refine_ls_R_factor_gt 0.0184
_refine_ls_shift/su_max 0.002
_refine_ls_shift/su_mean 0.000
_refine_ls_structure_factor_coef Fsqd
_refine_ls_weighting_details 'calc w=1/[\s^2^(Fo^2^)+(0.0128P)^2^+5.8463P] where P=(Fo^2^+2Fc^2^)/3'
_refine_ls_weighting_scheme calc
_refine_ls_wR_factor_gt 0.0416
_refine_ls_wR_factor_ref 0.0420
_reflns_number_gt 5992
_reflns_number_total 6255
_reflns_threshold_expression >2sigma(I)
_cod_data_source_file ic500101x_si_002.cif
_cod_data_source_block 12037
_cod_depositor_comments
;
The following automatic conversions were performed:

'_symmetry_cell_setting' value 'Monoclinic' changed to 'monoclinic'
according to
/usr/data/users/saulius/crontab/automatic-downloads/rss-feeds/ACS/lib/dictionaries/cif_core.dic
dictionary named 'cif_core.dic' version 2.4.2 from 2011-04-26.

Automatic conversion script
Id: cif_fix_values 2281 2013-09-26 08:29:07Z andrius 

 Adding full bibliography for 4338489--4338493.cif.

The following automatic conversions were performed:

'_exptl_crystal_density_meas' value 'none' was changed to '?' - the
value is perceived as not measured.

Automatic conversion script
Id: cif_fix_values 3008 2015-01-20 13:52:24Z robertas 
;
_cod_original_sg_symbol_H-M 'P2(1)/c  '
_cod_database_code 4338492

loop_
_symmetry_equiv_pos_as_xyz
'x, y, z'
'-x, y+1/2, -z+1/2'
'-x, -y, -z'
'x, -y-1/2, z-1/2'

loop_
_atom_site_label
_atom_site_type_symbol
_atom_site_fract_x
_atom_site_fract_y
_atom_site_fract_z
_atom_site_U_iso_or_equiv
_atom_site_adp_type
_atom_site_occupancy
_atom_site_symmetry_multiplicity
_atom_site_calc_flag
_atom_site_refinement_flags
_atom_site_disorder_assembly
_atom_site_disorder_group
Er1 Er 1.184726(10) -0.030490(10) -0.137113(3) 0.01233(4) Uani 1 1 d . . .
Cl5 Cl 1.36035(6) -0.21614(5) -0.119467(17) 0.01735(11) Uani 1 1 d . . .
Cl1 Cl 1.10011(6) -0.16673(6) -0.198657(17) 0.01947(12) Uani 1 1 d . . .
Cl2 Cl 1.29391(6) 0.09725(6) -0.076120(16) 0.01845(12) Uani 1 1 d . . .
Cl4 Cl 0.99104(6) 0.14201(6) -0.150995(18) 0.02046(12) Uani 1 1 d . . .
Cl6 Cl 1.00595(6) -0.14307(6) -0.090274(16) 0.01876(12) Uani 1 1 d . . .
Cl3 Cl 1.35049(6) 0.09538(6) -0.184347(17) 0.01800(12) Uani 1 1 d . . .
C13 C 1.8314(3) -0.4077(2) -0.21260(8) 0.0210(5) Uani 1 1 d . . .
H13A H 1.9289 -0.3861 -0.2116 0.025 Uiso 1 1 calc R A 1
H13B H 1.8067 -0.4338 -0.2398 0.025 Uiso 1 1 calc R A 1
N2 N 1.36124(19) -0.15967(19) 0.00925(6) 0.0155(4) Uani 1 1 d . . .
N6 N 1.7569(2) -0.0396(2) -0.32203(7) 0.0263(5) Uani 1 1 d . . .
N4 N 1.74927(19) -0.29505(19) -0.20163(6) 0.0162(4) Uani 1 1 d . D .
C11 C 1.5788(2) -0.1572(2) -0.19869(7) 0.0162(5) Uani 1 1 d . D .
H11 H 1.4978 -0.1117 -0.2040 0.019 Uiso 1 1 calc R . .
N5 N 1.7539(2) 0.0592(2) -0.26542(6) 0.0202(4) Uani 1 1 d . . .
C2 C 1.2338(2) -0.1568(2) -0.00669(7) 0.0178(5) Uani 1 1 d . . .
H2 H 1.2107 -0.1533 -0.0339 0.021 Uiso 1 1 calc R . .
C9 C 1.6626(2) -0.0388(2) -0.13593(7) 0.0179(5) Uani 1 1 d . . .
H9A H 1.5876 -0.0593 -0.1189 0.027 Uiso 1 1 calc R . .
H9B H 1.6464 0.0431 -0.1481 0.027 Uiso 1 1 calc R . .
H9C H 1.7474 -0.0364 -0.1203 0.027 Uiso 1 1 calc R . .
C10 C 1.7741(2) -0.2213(2) -0.16975(7) 0.0156(5) Uani 1 1 d . . .
H10 H 1.8499 -0.2280 -0.1521 0.019 Uiso 1 1 calc R D .
C4 C 1.3535(3) -0.1655(3) 0.05042(7) 0.0220(5) Uani 1 1 d . . .
H4 H 1.4275 -0.1686 0.0688 0.026 Uiso 1 1 calc R . .
C12 C 1.6272(2) -0.2561(2) -0.22016(7) 0.0171(5) Uani 1 1 d . . .
H12 H 1.5859 -0.2913 -0.2432 0.020 Uiso 1 1 calc R D .
C3 C 1.2181(3) -0.1658(3) 0.05901(7) 0.0236(5) Uani 1 1 d . . .
H3 H 1.1812 -0.1694 0.0844 0.028 Uiso 1 1 calc R . .
C19 C 1.8374(3) -0.0465(3) -0.26008(9) 0.0299(6) Uani 1 1 d . . .
H19 H 1.8844 -0.0703 -0.2365 0.036 Uiso 1 1 calc R . .
C17 C 1.7211(3) 0.1520(3) -0.23452(8) 0.0273(6) Uani 1 1 d . . .
H17A H 1.7099 0.2349 -0.2465 0.041 Uiso 1 1 calc R . .
H17B H 1.7948 0.1547 -0.2146 0.041 Uiso 1 1 calc R . .
H17C H 1.6369 0.1276 -0.2221 0.041 Uiso 1 1 calc R . .
C20 C 1.8381(3) -0.1084(3) -0.29535(10) 0.0328(7) Uani 1 1 d . . .
H20 H 1.8848 -0.1839 -0.3007 0.039 Uiso 1 1 calc R . .
C5 C 1.4886(2) -0.1642(2) -0.01403(7) 0.0179(5) Uani 1 1 d . . .
H5A H 1.5627 -0.1218 0.0010 0.022 Uiso 1 1 calc R . .
H5B H 1.4736 -0.1186 -0.0391 0.022 Uiso 1 1 calc R . .
N1 N 1.1450(2) -0.15988(19) 0.02300(6) 0.0183(4) Uani 1 1 d . . .
C8 C 1.6898(5) -0.4362(5) -0.06269(17) 0.0974(19) Uani 1 1 d U . .
H8A H 1.6919 -0.4966 -0.0410 0.146 Uiso 1 1 calc R . .
H8B H 1.7769 -0.4369 -0.0757 0.146 Uiso 1 1 calc R . .
H8C H 1.6175 -0.4589 -0.0817 0.146 Uiso 1 1 calc R . .
C1 C 0.9940(2) -0.1573(3) 0.01857(8) 0.0269(6) Uani 1 1 d . . .
H1A H 0.9678 -0.1389 -0.0088 0.040 Uiso 1 1 calc R . .
H1B H 0.9578 -0.0924 0.0357 0.040 Uiso 1 1 calc R . .
H1C H 0.9573 -0.2389 0.0260 0.040 Uiso 1 1 calc R . .
C6 C 1.5306(3) -0.2999(3) -0.02279(8) 0.0256(6) Uani 1 1 d . . .
H6A H 1.4569 -0.3420 -0.0381 0.031 Uiso 1 1 calc R . .
H6B H 1.5447 -0.3458 0.0023 0.031 Uiso 1 1 calc R . .
C18 C 1.7088(3) 0.0624(2) -0.30330(8) 0.0209(5) Uani 1 1 d . . .
H18 H 1.6529 0.1255 -0.3149 0.025 Uiso 1 1 calc R . .
C7 C 1.6628(3) -0.3042(3) -0.04642(9) 0.0388(8) Uani 1 1 d U . .
H7A H 1.6554 -0.2441 -0.0685 0.047 Uiso 1 1 calc R . .
H7B H 1.7401 -0.2783 -0.0291 0.047 Uiso 1 1 calc R . .
N3 N 1.67253(19) -0.13649(18) -0.16737(6) 0.0146(4) Uani 1 1 d . D .
C21 C 1.7390(4) -0.0644(3) -0.36544(9) 0.0414(8) Uani 1 1 d . C .
H21A H 1.6584 -0.0187 -0.3758 0.050 Uiso 1 1 calc R . .
H21B H 1.7233 -0.1549 -0.3698 0.050 Uiso 1 1 calc R . .
C22 C 1.8644(5) -0.0230(3) -0.38796(11) 0.0588(11) Uani 1 1 d . . .
H22A H 1.9416 -0.0797 -0.3821 0.071 Uiso 1 1 calc R B 1
H22B H 1.8910 0.0633 -0.3805 0.071 Uiso 1 1 calc R B 1
C23 C 1.8172(7) -0.0303(6) -0.43663(19) 0.0469(17) Uani 0.615(8) 1 d P C 1
H23A H 1.7917 -0.1170 -0.4440 0.056 Uiso 0.615(8) 1 calc PR C 1
H23B H 1.7386 0.0250 -0.4421 0.056 Uiso 0.615(8) 1 calc PR C 1
C24 C 1.9414(8) 0.0134(6) -0.46058(17) 0.060(2) Uani 0.615(8) 1 d P C 1
H24A H 1.9660 0.0990 -0.4529 0.091 Uiso 0.615(8) 1 calc PR C 1
H24B H 1.9177 0.0111 -0.4887 0.091 Uiso 0.615(8) 1 calc PR C 1
H24C H 2.0182 -0.0425 -0.4551 0.091 Uiso 0.615(8) 1 calc PR C 1
C23' C 1.8983(8) -0.0680(8) -0.4250(2) 0.028(2) Uiso 0.385(8) 1 d P C 2
H23C H 1.8868 -0.1599 -0.4269 0.033 Uiso 0.385(8) 1 calc PR C 2
H23D H 1.9923 -0.0456 -0.4315 0.033 Uiso 0.385(8) 1 calc PR C 2
C24' C 1.7947(11) 0.0013(11) -0.4512(3) 0.043(3) Uiso 0.385(8) 1 d P C 2
H24D H 1.7032 -0.0188 -0.4429 0.065 Uiso 0.385(8) 1 calc PR C 2
H24E H 1.8047 -0.0245 -0.4786 0.065 Uiso 0.385(8) 1 calc PR C 2
H24F H 1.8099 0.0917 -0.4489 0.065 Uiso 0.385(8) 1 calc PR C 2
C14 C 1.8039(5) -0.5197(4) -0.18301(17) 0.0247(14) Uani 0.591(8) 1 d P D 1
H14A H 1.8561 -0.5935 -0.1914 0.030 Uiso 0.591(8) 1 calc PR D 1
H14B H 1.8390 -0.4954 -0.1565 0.030 Uiso 0.591(8) 1 calc PR D 1
C15 C 1.6542(5) -0.5586(4) -0.17968(17) 0.0267(14) Uani 0.591(8) 1 d P D 1
H15A H 1.6186 -0.5855 -0.2058 0.032 Uiso 0.591(8) 1 calc PR D 1
H15B H 1.6008 -0.4853 -0.1715 0.032 Uiso 0.591(8) 1 calc PR D 1
C16 C 1.635(2) -0.6666(17) -0.1498(7) 0.026(4) Uani 0.591(8) 1 d P D 1
H16A H 1.6974 -0.7351 -0.1556 0.040 Uiso 0.591(8) 1 calc PR D 1
H16B H 1.5417 -0.6971 -0.1518 0.040 Uiso 0.591(8) 1 calc PR D 1
H16C H 1.6544 -0.6357 -0.1231 0.040 Uiso 0.591(8) 1 calc PR D 1
C14' C 1.7571(7) -0.5269(6) -0.2038(2) 0.0199(17) Uiso 0.409(8) 1 d P D 2
H14C H 1.8181 -0.5988 -0.2081 0.024 Uiso 0.409(8) 1 calc PR D 2
H14D H 1.6788 -0.5351 -0.2224 0.024 Uiso 0.409(8) 1 calc PR D 2
C15' C 1.7059(8) -0.5324(7) -0.1610(2) 0.0219(18) Uiso 0.409(8) 1 d P D 2
H15C H 1.7830 -0.5187 -0.1423 0.026 Uiso 0.409(8) 1 calc PR D 2
H15D H 1.6393 -0.4645 -0.1572 0.026 Uiso 0.409(8) 1 calc PR D 2
C16' C 1.640(3) -0.658(3) -0.1524(11) 0.035(9) Uiso 0.409(8) 1 d P D 2
H16D H 1.5681 -0.6751 -0.1722 0.053 Uiso 0.409(8) 1 calc PR D 2
H16E H 1.6013 -0.6562 -0.1263 0.053 Uiso 0.409(8) 1 calc PR D 2
H16F H 1.7083 -0.7247 -0.1533 0.053 Uiso 0.409(8) 1 calc PR D 2

loop_
_atom_site_aniso_label
_atom_site_aniso_U_11
_atom_site_aniso_U_22
_atom_site_aniso_U_33
_atom_site_aniso_U_23
_atom_site_aniso_U_13
_atom_site_aniso_U_12
Er1 0.01009(5) 0.01587(6) 0.01102(6) 0.00068(4) 0.00031(4) -0.00081(4)
Cl5 0.0163(3) 0.0176(3) 0.0179(3) 0.0013(2) -0.0026(2) 0.0010(2)
Cl1 0.0175(3) 0.0249(3) 0.0158(3) -0.0049(2) -0.0030(2) 0.0006(2)
Cl2 0.0163(3) 0.0224(3) 0.0165(3) -0.0036(2) -0.0015(2) -0.0023(2)
Cl4 0.0141(3) 0.0220(3) 0.0253(3) 0.0042(2) 0.0017(2) 0.0038(2)
Cl6 0.0147(3) 0.0268(3) 0.0148(3) 0.0021(2) 0.0014(2) -0.0050(2)
Cl3 0.0155(3) 0.0200(3) 0.0188(3) 0.0053(2) 0.0047(2) 0.0008(2)
C13 0.0187(12) 0.0194(13) 0.0252(13) -0.0062(10) 0.0035(10) 0.0036(10)
N2 0.0156(9) 0.0165(10) 0.0144(10) -0.0001(8) 0.0013(8) -0.0011(8)
N6 0.0271(12) 0.0171(11) 0.0352(13) -0.0019(9) 0.0096(10) 0.0002(9)
N4 0.0147(9) 0.0142(10) 0.0198(10) -0.0014(8) 0.0026(8) 0.0001(8)
C11 0.0130(11) 0.0185(12) 0.0170(12) -0.0002(9) 0.0003(9) -0.0015(9)
N5 0.0167(10) 0.0191(11) 0.0246(11) 0.0068(9) 0.0005(8) -0.0009(8)
C2 0.0175(12) 0.0193(12) 0.0168(12) 0.0019(10) 0.0011(9) 0.0002(10)
C9 0.0176(12) 0.0170(12) 0.0191(12) -0.0055(10) 0.0013(9) -0.0019(9)
C10 0.0131(11) 0.0159(12) 0.0180(12) -0.0003(9) 0.0010(9) -0.0021(9)
C4 0.0231(13) 0.0289(14) 0.0139(12) -0.0023(10) -0.0019(10) -0.0037(11)
C12 0.0159(11) 0.0206(12) 0.0146(11) 0.0000(9) -0.0008(9) -0.0030(9)
C3 0.0253(13) 0.0306(14) 0.0151(12) -0.0047(10) 0.0034(10) -0.0042(11)
C19 0.0163(12) 0.0282(15) 0.0454(17) 0.0216(13) 0.0047(11) 0.0016(11)
C17 0.0285(14) 0.0346(15) 0.0186(13) 0.0017(11) -0.0005(11) -0.0051(12)
C20 0.0221(14) 0.0193(14) 0.058(2) 0.0123(13) 0.0157(13) 0.0070(11)
C5 0.0127(11) 0.0234(13) 0.0177(12) 0.0009(10) 0.0013(9) -0.0026(10)
N1 0.0173(10) 0.0183(10) 0.0195(10) -0.0015(8) 0.0027(8) -0.0006(8)
C8 0.051(2) 0.116(4) 0.126(4) -0.077(3) 0.020(3) 0.018(3)
C1 0.0158(12) 0.0313(15) 0.0339(15) 0.0017(12) 0.0046(11) -0.0002(11)
C6 0.0207(13) 0.0274(14) 0.0287(14) -0.0063(11) 0.0019(11) 0.0009(11)
C18 0.0213(12) 0.0168(12) 0.0247(13) 0.0017(10) 0.0006(10) 0.0014(10)
C7 0.0238(14) 0.060(2) 0.0330(16) -0.0099(15) 0.0044(12) 0.0115(14)
N3 0.0130(9) 0.0149(10) 0.0159(10) -0.0025(8) 0.0017(7) -0.0028(8)
C21 0.062(2) 0.0254(15) 0.0375(17) -0.0139(13) 0.0131(15) -0.0024(15)
C22 0.096(3) 0.0246(17) 0.058(2) -0.0063(16) 0.046(2) -0.0049(18)
C23 0.070(4) 0.033(3) 0.037(3) -0.010(3) -0.012(3) 0.022(3)
C24 0.104(6) 0.050(4) 0.026(3) 0.001(3) 0.001(3) -0.011(4)
C14 0.024(3) 0.017(2) 0.033(3) -0.0028(19) 0.000(2) 0.0053(18)
C15 0.024(3) 0.019(2) 0.038(3) 0.000(2) 0.001(2) 0.0023(19)
C16 0.034(6) 0.010(4) 0.036(6) 0.004(3) 0.009(3) -0.001(2)

loop_
_atom_type_symbol
_atom_type_description
_atom_type_scat_dispersion_real
_atom_type_scat_dispersion_imag
_atom_type_scat_source
C C 0.0033 0.0016 'International Tables Vol C Tables 4.2.6.8 and 6.1.1.4'
H H 0.0000 0.0000 'International Tables Vol C Tables 4.2.6.8 and 6.1.1.4'
N N 0.0061 0.0033 'International Tables Vol C Tables 4.2.6.8 and 6.1.1.4'
Cl Cl 0.1484 0.1585 'International Tables Vol C Tables 4.2.6.8 and 6.1.1.4'
Er Er -0.2586 4.9576 'International Tables Vol C Tables 4.2.6.8 and 6.1.1.4'

loop_
_geom_angle_atom_site_label_1
_geom_angle_atom_site_label_2
_geom_angle_atom_site_label_3
_geom_angle
Cl1 Er1 Cl2 174.433(18)
Cl1 Er1 Cl4 91.798(19)
Cl2 Er1 Cl4 93.147(19)
Cl1 Er1 Cl3 89.210(19)
Cl2 Er1 Cl3 88.257(18)
Cl4 Er1 Cl3 89.731(18)
Cl1 Er1 Cl5 87.582(18)
Cl2 Er1 Cl5 87.744(18)
Cl4 Er1 Cl5 174.389(18)
Cl3 Er1 Cl5 95.836(18)
Cl1 Er1 Cl6 91.422(18)
Cl2 Er1 Cl6 91.456(18)
Cl4 Er1 Cl6 86.223(18)
Cl3 Er1 Cl6 175.923(18)
Cl5 Er1 Cl6 88.216(18)
C14' C13 N4 110.9(3)
C14' C13 C14 31.2(3)
N4 C13 C14 109.9(2)
C14' C13 H13A 132.0
N4 C13 H13A 109.7
C14 C13 H13A 109.7
C14' C13 H13B 80.8
N4 C13 H13B 109.7
C14 C13 H13B 109.7
H13A C13 H13B 108.2
C2 N2 C4 108.8(2)
C2 N2 C5 124.8(2)
C4 N2 C5 126.4(2)
C18 N6 C20 108.6(2)
C18 N6 C21 124.8(2)
C20 N6 C21 126.2(2)
C10 N4 C12 108.57(19)
C10 N4 C13 125.2(2)
C12 N4 C13 125.9(2)
C12 C11 N3 106.9(2)
C12 C11 H11 126.6
N3 C11 H11 126.6
C18 N5 C19 108.6(2)
C18 N5 C17 125.7(2)
C19 N5 C17 125.7(2)
N2 C2 N1 108.4(2)
N2 C2 H2 125.8
N1 C2 H2 125.8
N3 C9 H9A 109.5
N3 C9 H9B 109.5
H9A C9 H9B 109.5
N3 C9 H9C 109.5
H9A C9 H9C 109.5
H9B C9 H9C 109.5
N3 C10 N4 108.6(2)
N3 C10 H10 125.7
N4 C10 H10 125.7
C3 C4 N2 107.1(2)
C3 C4 H4 126.5
N2 C4 H4 126.5
C11 C12 N4 107.2(2)
C11 C12 H12 126.4
N4 C12 H12 126.4
C4 C3 N1 107.0(2)
C4 C3 H3 126.5
N1 C3 H3 126.5
C20 C19 N5 107.0(2)
C20 C19 H19 126.5
N5 C19 H19 126.5
N5 C17 H17A 109.5
N5 C17 H17B 109.5
H17A C17 H17B 109.5
N5 C17 H17C 109.5
H17A C17 H17C 109.5
H17B C17 H17C 109.5
C19 C20 N6 107.2(2)
C19 C20 H20 126.4
N6 C20 H20 126.4
N2 C5 C6 111.5(2)
N2 C5 H5A 109.3
C6 C5 H5A 109.3
N2 C5 H5B 109.3
C6 C5 H5B 109.3
H5A C5 H5B 108.0
C2 N1 C3 108.9(2)
C2 N1 C1 126.1(2)
C3 N1 C1 125.0(2)
C7 C8 H8A 109.5
C7 C8 H8B 109.5
H8A C8 H8B 109.5
C7 C8 H8C 109.5
H8A C8 H8C 109.5
H8B C8 H8C 109.5
N1 C1 H1A 109.5
N1 C1 H1B 109.5
H1A C1 H1B 109.5
N1 C1 H1C 109.5
H1A C1 H1C 109.5
H1B C1 H1C 109.5
C5 C6 C7 111.3(2)
C5 C6 H6A 109.4
C7 C6 H6A 109.4
C5 C6 H6B 109.4
C7 C6 H6B 109.4
H6A C6 H6B 108.0
N5 C18 N6 108.5(2)
N5 C18 H18 125.7
N6 C18 H18 125.7
C8 C7 C6 111.7(3)
C8 C7 H7A 109.3
C6 C7 H7A 109.3
C8 C7 H7B 109.3
C6 C7 H7B 109.3
H7A C7 H7B 107.9
C10 N3 C11 108.72(19)
C10 N3 C9 124.9(2)
C11 N3 C9 126.4(2)
N6 C21 C22 111.4(3)
N6 C21 H21A 109.4
C22 C21 H21A 109.4
N6 C21 H21B 109.4
C22 C21 H21B 109.4
H21A C21 H21B 108.0
C23' C22 C21 124.6(4)
C23' C22 C23 34.6(4)
C21 C22 C23 105.6(4)
C23' C22 H22A 76.4
C21 C22 H22A 110.6
C23 C22 H22A 110.6
C23' C22 H22B 118.7
C21 C22 H22B 110.6
C23 C22 H22B 110.6
H22A C22 H22B 108.8
C24 C23 C22 107.2(5)
C24 C23 H23A 110.3
C22 C23 H23A 110.3
C24 C23 H23B 110.3
C22 C23 H23B 110.3
H23A C23 H23B 108.5
C22 C23' C24' 100.6(7)
C22 C23' H23C 111.7
C24' C23' H23C 111.7
C22 C23' H23D 111.7
C24' C23' H23D 111.7
H23C C23' H23D 109.4
C23' C24' H24D 109.5
C23' C24' H24E 109.5
H24D C24' H24E 109.5
C23' C24' H24F 109.5
H24D C24' H24F 109.5
H24E C24' H24F 109.5
C15 C14 C13 115.6(4)
C15 C14 H14A 108.4
C13 C14 H14A 108.4
C15 C14 H14B 108.4
C13 C14 H14B 108.4
H14A C14 H14B 107.5
C14 C15 C16 112.5(9)
C14 C15 H15A 109.1
C16 C15 H15A 109.1
C14 C15 H15B 109.1
C16 C15 H15B 109.1
H15A C15 H15B 107.8
C13 C14' C15' 113.1(6)
C13 C14' H14C 109.0
C15' C14' H14C 109.0
C13 C14' H14D 109.0
C15' C14' H14D 109.0
H14C C14' H14D 107.8
C16' C15' C14' 111.4(16)
C16' C15' H15C 109.3
C14' C15' H15C 109.3
C16' C15' H15D 109.3
C14' C15' H15D 109.3
H15C C15' H15D 108.0
C15' C16' H16D 109.5
C15' C16' H16E 109.5
H16D C16' H16E 109.5
C15' C16' H16F 109.5
H16D C16' H16F 109.5
H16E C16' H16F 109.5

loop_
_geom_bond_atom_site_label_1
_geom_bond_atom_site_label_2
_geom_bond_distance
Er1 Cl1 2.6106(6)
Er1 Cl2 2.6293(6)
Er1 Cl4 2.6349(6)
Er1 Cl3 2.6350(5)
Er1 Cl5 2.6376(6)
Er1 Cl6 2.6430(6)
C13 C14' 1.474(7)
C13 N4 1.475(3)
C13 C14 1.561(5)
C13 H13A 0.9700
C13 H13B 0.9700
N2 C2 1.329(3)
N2 C4 1.378(3)
N2 C5 1.477(3)
N6 C18 1.328(3)
N6 C20 1.374(4)
N6 C21 1.475(4)
N4 C10 1.330(3)
N4 C12 1.379(3)
C11 C12 1.351(3)
C11 N3 1.380(3)
C11 H11 0.9300
N5 C18 1.324(3)
N5 C19 1.379(3)
N5 C17 1.458(3)
C2 N1 1.330(3)
C2 H2 0.9300
C9 N3 1.470(3)
C9 H9A 0.9600
C9 H9B 0.9600
C9 H9C 0.9600
C10 N3 1.329(3)
C10 H10 0.9300
C4 C3 1.350(4)
C4 H4 0.9300
C12 H12 0.9300
C3 N1 1.376(3)
C3 H3 0.9300
C19 C20 1.343(4)
C19 H19 0.9300
C17 H17A 0.9600
C17 H17B 0.9600
C17 H17C 0.9600
C20 H20 0.9300
C5 C6 1.509(4)
C5 H5A 0.9700
C5 H5B 0.9700
N1 C1 1.466(3)
C8 C7 1.510(5)
C8 H8A 0.9600
C8 H8B 0.9600
C8 H8C 0.9600
C1 H1A 0.9600
C1 H1B 0.9600
C1 H1C 0.9600
C6 C7 1.523(4)
C6 H6A 0.9700
C6 H6B 0.9700
C18 H18 0.9300
C7 H7A 0.9700
C7 H7B 0.9700
C21 C22 1.510(5)
C21 H21A 0.9700
C21 H21B 0.9700
C22 C23' 1.371(8)
C22 C23 1.674(7)
C22 H22A 0.9700
C22 H22B 0.9700
C23 C24 1.533(10)
C23 H23A 0.9700
C23 H23B 0.9700
C24 H24A 0.9600
C24 H24B 0.9600
C24 H24C 0.9600
C23' C24' 1.498(13)
C23' H23C 0.9700
C23' H23D 0.9700
C24' H24D 0.9600
C24' H24E 0.9600
C24' H24F 0.9600
C14 C15 1.513(7)
C14 H14A 0.9700
C14 H14B 0.9700
C15 C16 1.52(2)
C15 H15A 0.9700
C15 H15B 0.9700
C16 H16A 0.9600
C16 H16B 0.9600
C16 H16C 0.9600
C14' C15' 1.524(10)
C14' H14C 0.9700
C14' H14D 0.9700
C15' C16' 1.50(3)
C15' H15C 0.9700
C15' H15D 0.9700
C16' H16D 0.9600
C16' H16E 0.9600
C16' H16F 0.9600
